data_4087404
loop_
_publ_author_name
'Horeglad, Pawe\/l'
'Cybularczyk, Martyna'
'Trzaskowski, Bartosz'
'\.Zukowska, Gra\.zyna Zofia'
'Dranka, Maciej'
'Zachara, Janusz'

_publ_section_title
;
 Dialkylgallium Alkoxides Stabilized with N-Heterocyclic Carbenes:
 Opportunities and Limitations for the Controlled and Stereoselective
 Polymerization of rac-Lactide
;
_journal_issue 14
_journal_name_full Organometallics
_journal_page_first 3480
_journal_paper_doi 10.1021/acs.organomet.5b00071
_journal_volume 34
_journal_year 2015
_chemical_formula_moiety 'C30 H47 Ga N2'
_chemical_formula_sum 'C30 H47 Ga N2'
_chemical_formula_weight 505.41
_space_group_crystal_system triclinic
_space_group_IT_number 2
_space_group_name_Hall '-P 1'
_space_group_name_H-M_alt 'P -1'
_symmetry_cell_setting triclinic
_symmetry_Int_Tables_number 2
_symmetry_space_group_name_H-M 'P -1'
_atom_sites_solution_hydrogens geom
_atom_sites_solution_primary direct
_audit_creation_date 2014-08-31
_audit_creation_method
;
Olex2 1.2-beta
(compiled 2014.07.22 svn.r2960 for OlexSys, GUI svn.r4862)
;
_cell_angle_alpha 83.4035(18)
_cell_angle_beta 75.2194(16)
_cell_angle_gamma 89.9091(15)
_cell_formula_units_Z 4
_cell_length_a 9.93095(14)
_cell_length_b 16.6032(4)
_cell_length_c 17.9090(4)
_cell_measurement_reflns_used 34879
_cell_measurement_temperature 100.0(2)
_cell_measurement_theta_max 30.2980
_cell_measurement_theta_min 4.0750
_cell_volume 2835.14(10)
_computing_cell_refinement
;
CrysAlisPro, Agilent Technologies,
Version 1.171.37.34 (release 22-05-2014 CrysAlis171 .NET)
(compiled May 22 2014,16:03:01)
;
_computing_data_collection
;
CrysAlisPro, Agilent Technologies,
Version 1.171.37.34 (release 22-05-2014 CrysAlis171 .NET)
(compiled May 22 2014,16:03:01)
;
_computing_data_reduction
;
CrysAlisPro, Agilent Technologies,
Version 1.171.37.34 (release 22-05-2014 CrysAlis171 .NET)
(compiled May 22 2014,16:03:01)
;
_computing_molecular_graphics 'Olex2 (Dolomanov et al., 2009)'
_computing_publication_material 'Olex2 (Dolomanov et al., 2009)'
_computing_structure_refinement 'ShelXL (Sheldrick, 2008)'
_computing_structure_solution 'ShelXS (Sheldrick, 2008)'
_diffrn_ambient_temperature 100.0(2)
_diffrn_detector 'CCD plate'
_diffrn_detector_area_resol_mean 10.3347
_diffrn_detector_type Atlas
_diffrn_measured_fraction_theta_full 0.998
_diffrn_measured_fraction_theta_max 0.989
_diffrn_measurement_details
;
#__ type_ start__ end____ width___ exp.time_
  1 omega  -73.00    2.00   1.0000   20.0000
omega____ theta____ kappa____ phi______ frames
    -      -14.0909  127.0000   90.5423 75

#__ type_ start__ end____ width___ exp.time_
  2 omega  -90.00  -14.00   1.0000   20.0000
omega____ theta____ kappa____ phi______ frames
    -      -14.0909  153.0000  156.0737 76

#__ type_ start__ end____ width___ exp.time_
  3 omega  -75.00   -1.00   1.0000   20.0000
omega____ theta____ kappa____ phi______ frames
    -      -14.0909  131.0000  -38.0752 74

#__ type_ start__ end____ width___ exp.time_
  4 omega  -93.00   20.00   1.0000   20.0000
omega____ theta____ kappa____ phi______ frames
    -      -14.0909  -77.0000   30.0000 113

#__ type_ start__ end____ width___ exp.time_
  5 omega  -88.00   15.00   1.0000   20.0000
omega____ theta____ kappa____ phi______ frames
    -      -14.0909  -57.0000  150.0000 103

#__ type_ start__ end____ width___ exp.time_
  6 omega  -88.00   14.00   1.0000   20.0000
omega____ theta____ kappa____ phi______ frames
    -      -14.0909  -48.0000  -77.0000 102

#__ type_ start__ end____ width___ exp.time_
  7 omega  -40.00   62.00   1.0000   20.0000
omega____ theta____ kappa____ phi______ frames
    -      -14.0909   38.0000  -60.0000 102

#__ type_ start__ end____ width___ exp.time_
  8 omega  -61.00   41.00   1.0000   20.0000
omega____ theta____ kappa____ phi______ frames
    -       14.7159  -38.0000   60.0000 102

#__ type_ start__ end____ width___ exp.time_
  9 omega  -88.00   15.00   1.0000   20.0000
omega____ theta____ kappa____ phi______ frames
    -      -14.0909  -57.0000 -180.0000 103

#__ type_ start__ end____ width___ exp.time_
 10 omega  -90.00  -14.00   1.0000   20.0000
omega____ theta____ kappa____ phi______ frames
    -      -14.0909  153.0000  -23.4045 76

#__ type_ start__ end____ width___ exp.time_
 11 omega  -75.00   -1.00   1.0000   20.0000
omega____ theta____ kappa____ phi______ frames
    -      -14.0909  131.0000 -111.4867 74

#__ type_ start__ end____ width___ exp.time_
 12 omega   -4.00   57.00   1.0000   20.0000
omega____ theta____ kappa____ phi______ frames
    -       14.7159  -99.0000  120.0000 61

#__ type_ start__ end____ width___ exp.time_
 13 omega  -61.00   41.00   1.0000   20.0000
omega____ theta____ kappa____ phi______ frames
    -       14.7159  -38.0000  120.0000 102

#__ type_ start__ end____ width___ exp.time_
 14 omega   -4.00   57.00   1.0000   20.0000
omega____ theta____ kappa____ phi______ frames
    -       14.7159  -99.0000    0.0000 61

#__ type_ start__ end____ width___ exp.time_
 15 omega  -90.00  -14.00   1.0000   20.0000
omega____ theta____ kappa____ phi______ frames
    -      -14.0909  153.0000 -169.2713 76

#__ type_ start__ end____ width___ exp.time_
 16 omega  -93.00  -17.00   1.0000   20.0000
omega____ theta____ kappa____ phi______ frames
    -      -14.0909  157.0000   26.0576 76

#__ type_ start__ end____ width___ exp.time_
 17 omega  -12.00   91.00   1.0000   20.0000
omega____ theta____ kappa____ phi______ frames
    -       14.7159   38.0000  -30.0000 103

#__ type_ start__ end____ width___ exp.time_
 18 omega   -4.00   57.00   1.0000   20.0000
omega____ theta____ kappa____ phi______ frames
    -       14.7159  -99.0000  -30.0000 61

#__ type_ start__ end____ width___ exp.time_
 19 omega   -4.00   57.00   1.0000   20.0000
omega____ theta____ kappa____ phi______ frames
    -       14.7159  -99.0000  -90.0000 61

#__ type_ start__ end____ width___ exp.time_
 20 omega  -12.00   91.00   1.0000   20.0000
omega____ theta____ kappa____ phi______ frames
    -       14.7159   38.0000 -180.0000 103

#__ type_ start__ end____ width___ exp.time_
 21 omega  -75.00  -50.00   1.0000   20.0000
omega____ theta____ kappa____ phi______ frames
    -       14.7159    0.0000 -180.0000 25

#__ type_ start__ end____ width___ exp.time_
 22 omega  -59.00   44.00   1.0000   20.0000
omega____ theta____ kappa____ phi______ frames
    -       14.7159  -57.0000   60.0000 103
;
_diffrn_measurement_device 'four-circle diffractometer'
_diffrn_measurement_device_type 'Xcalibur, Atlas, Gemini A Ultra'
_diffrn_measurement_method '\w scans'
_diffrn_orient_matrix_UB_11 0.0009366000
_diffrn_orient_matrix_UB_12 0.0368941000
_diffrn_orient_matrix_UB_13 -0.0244301000
_diffrn_orient_matrix_UB_21 -0.0712213000
_diffrn_orient_matrix_UB_22 -0.0066393000
_diffrn_orient_matrix_UB_23 0.0014841000
_diffrn_orient_matrix_UB_31 -0.0196876000
_diffrn_orient_matrix_UB_32 0.0211126000
_diffrn_orient_matrix_UB_33 0.0332061000
_diffrn_radiation_monochromator graphite
_diffrn_radiation_probe x-ray
_diffrn_radiation_type MoK\a
_diffrn_radiation_wavelength 0.71073
_diffrn_reflns_av_unetI/netI 0.1317
_diffrn_reflns_Laue_measured_fraction_full 0.998
_diffrn_reflns_Laue_measured_fraction_max 0.989
_diffrn_reflns_limit_h_max 10
_diffrn_reflns_limit_h_min -12
_diffrn_reflns_limit_k_max 21
_diffrn_reflns_limit_k_min -21
_diffrn_reflns_limit_l_max 23
_diffrn_reflns_limit_l_min -23
_diffrn_reflns_number 25104
_diffrn_reflns_point_group_measured_fraction_full 0.998
_diffrn_reflns_point_group_measured_fraction_max 0.989
_diffrn_reflns_theta_full 26.000
_diffrn_reflns_theta_max 27.426
_diffrn_reflns_theta_min 3.211
_diffrn_source 'Enhance (Mo) X-ray Source'
_exptl_absorpt_coefficient_mu 0.990
_exptl_absorpt_correction_T_max 1.00000
_exptl_absorpt_correction_T_min 0.91764
_exptl_absorpt_correction_type multi-scan
_exptl_absorpt_process_details
;
CrysAlisPro, Agilent Technologies,
Version 1.171.37.34 (release 22-05-2014 CrysAlis171 .NET)
(compiled May 22 2014,16:03:01)
Empirical absorption correction using spherical harmonics,
 implemented in SCALE3 ABSPACK scaling algorithm.
Empirical absorption correction using spherical harmonics,
 implemented in SCALE3 ABSPACK scaling algorithm.
;
_exptl_crystal_colour colourless
_exptl_crystal_colour_primary colourless
_exptl_crystal_density_diffrn 1.184
_exptl_crystal_description irregular
_exptl_crystal_F_000 1088
_exptl_crystal_size_max 0.37
_exptl_crystal_size_mid 0.34
_exptl_crystal_size_min 0.23
_refine_diff_density_max 0.982
_refine_diff_density_min -1.015
_refine_diff_density_rms 0.124
_refine_ls_extinction_method none
_refine_ls_goodness_of_fit_ref 0.802
_refine_ls_hydrogen_treatment constr
_refine_ls_matrix_type full
_refine_ls_number_parameters 618
_refine_ls_number_reflns 25104
_refine_ls_number_restraints 0
_refine_ls_restrained_S_all 0.802
_refine_ls_R_factor_all 0.0711
_refine_ls_R_factor_gt 0.0340
_refine_ls_shift/su_max 0.001
_refine_ls_shift/su_mean 0.000
_refine_ls_structure_factor_coef Fsqd
_refine_ls_weighting_details 'w=1/[\s^2^(Fo^2^)+(0.0268P)^2^] where P=(Fo^2^+2Fc^2^)/3'
_refine_ls_weighting_scheme calc
_refine_ls_wR_factor_gt 0.0829
_refine_ls_wR_factor_ref 0.0940
_reflns_Friedel_coverage 0.000
_reflns_number_gt 13812
_reflns_number_total 25104
_reflns_threshold_expression 'I > 2\s(I)'
_cod_data_source_file om5b00071_si_008.cif
_cod_data_source_block PHMC56
_cod_database_code 4087404
_shelxl_version_number 2014-3
_shelx_space_group_comment
;
The symmetry employed for this shelxl refinement is uniquely defined
by the following loop, which should always be used as a source of
symmetry information in preference to the above space-group names.
They are only intended as comments.
;

loop_
_space_group_symop_operation_xyz
'x, y, z'
'-x, -y, -z'

loop_
_atom_site_label
_atom_site_type_symbol
_atom_site_fract_x
_atom_site_fract_y
_atom_site_fract_z
_atom_site_U_iso_or_equiv
_atom_site_adp_type
_atom_site_occupancy
_atom_site_site_symmetry_order
_atom_site_calc_flag
_atom_site_refinement_flags_posn
Ga1 Ga 0.88274(3) 0.43480(2) 0.23768(2) 0.01498(8) Uani 1 1 d .
N1 N 1.0988(2) 0.54356(13) 0.28031(14) 0.0131(5) Uani 1 1 d .
N2 N 0.9233(2) 0.61390(13) 0.26293(14) 0.0132(5) Uani 1 1 d .
C1 C 0.9836(2) 0.54190(15) 0.25481(16) 0.0115(5) Uani 1 1 d .
C2 C 1.1307(3) 0.62378(15) 0.30128(17) 0.0155(6) Uani 1 1 d .
H2A H 1.2102 0.6518 0.2618 0.019 Uiso 1 1 calc R
H2B H 1.1513 0.6189 0.3528 0.019 Uiso 1 1 calc R
C3 C 0.9942(3) 0.66757(16) 0.30253(18) 0.0170(6) Uani 1 1 d .
H3A H 0.9391 0.6715 0.3564 0.020 Uiso 1 1 calc R
H3B H 1.0119 0.7227 0.2737 0.020 Uiso 1 1 calc R
C4 C 1.0195(3) 0.34602(17) 0.21428(19) 0.0217(7) Uani 1 1 d .
H4A H 1.0507 0.3450 0.1579 0.033 Uiso 1 1 calc GR
H4B H 0.9746 0.2937 0.2389 0.033 Uiso 1 1 calc GR
H4C H 1.0999 0.3560 0.2346 0.033 Uiso 1 1 calc GR
C5 C 0.7906(3) 0.46595(17) 0.15261(19) 0.0233(7) Uani 1 1 d .
H5A H 0.7205 0.5065 0.1686 0.035 Uiso 1 1 calc GR
H5B H 0.7454 0.4179 0.1415 0.035 Uiso 1 1 calc GR
H5C H 0.8605 0.4888 0.1058 0.035 Uiso 1 1 calc GR
C6 C 0.7549(3) 0.40617(19) 0.34402(19) 0.0263(7) Uani 1 1 d .
H6A H 0.7783 0.4406 0.3801 0.039 Uiso 1 1 calc GR
H6B H 0.7656 0.3491 0.3621 0.039 Uiso 1 1 calc GR
H6C H 0.6583 0.4148 0.3418 0.039 Uiso 1 1 calc GR
C11 C 1.2080(2) 0.48459(15) 0.27013(17) 0.0137(6) Uani 1 1 d .
C12 C 1.2173(2) 0.43130(16) 0.33472(16) 0.0141(6) Uani 1 1 d .
C13 C 1.3285(3) 0.37805(17) 0.32533(19) 0.0206(7) Uani 1 1 d .
H13 H 1.3379 0.3414 0.3684 0.025 Uiso 1 1 calc R
C14 C 1.4238(3) 0.37826(17) 0.25475(19) 0.0232(7) Uani 1 1 d .
H14 H 1.4984 0.3417 0.2493 0.028 Uiso 1 1 calc R
C15 C 1.4120(3) 0.43126(17) 0.19168(19) 0.0207(7) Uani 1 1 d .
H15 H 1.4775 0.4297 0.1429 0.025 Uiso 1 1 calc R
C16 C 1.3051(2) 0.48749(16) 0.19830(17) 0.0139(6) Uani 1 1 d .
C17 C 0.8122(2) 0.64764(16) 0.23072(18) 0.0148(6) Uani 1 1 d .
C18 C 0.6812(3) 0.65760(16) 0.28202(17) 0.0151(6) Uani 1 1 d .
C19 C 0.5840(3) 0.70209(17) 0.25004(19) 0.0213(7) Uani 1 1 d .
H19 H 0.4945 0.7102 0.2827 0.026 Uiso 1 1 calc R
C20 C 0.6144(3) 0.73392(17) 0.17375(19) 0.0212(7) Uani 1 1 d .
H20 H 0.5474 0.7652 0.1547 0.025 Uiso 1 1 calc R
C21 C 0.7428(3) 0.72098(17) 0.12370(18) 0.0195(6) Uani 1 1 d .
H21 H 0.7618 0.7418 0.0703 0.023 Uiso 1 1 calc R
C22 C 0.8444(3) 0.67713(16) 0.15196(18) 0.0157(6) Uani 1 1 d .
C23 C 1.1104(3) 0.42648(17) 0.41235(18) 0.0214(7) Uani 1 1 d .
H23 H 1.0330 0.4630 0.4057 0.026 Uiso 1 1 calc R
C24 C 1.0482(3) 0.3404(2) 0.4382(2) 0.0419(9) Uani 1 1 d .
H24A H 1.0151 0.3211 0.3961 0.063 Uiso 1 1 calc GR
H24B H 0.9701 0.3407 0.4844 0.063 Uiso 1 1 calc GR
H24C H 1.1197 0.3043 0.4506 0.063 Uiso 1 1 calc GR
C25 C 1.1718(3) 0.4565(2) 0.4747(2) 0.0340(8) Uani 1 1 d .
H25A H 1.2543 0.4254 0.4785 0.051 Uiso 1 1 calc GR
H25B H 1.1022 0.4491 0.5250 0.051 Uiso 1 1 calc GR
H25C H 1.1982 0.5141 0.4607 0.051 Uiso 1 1 calc GR
C26 C 1.2959(3) 0.54448(17) 0.12712(17) 0.0178(6) Uani 1 1 d .
H26 H 1.2273 0.5867 0.1455 0.021 Uiso 1 1 calc R
C27 C 1.2414(3) 0.50065(19) 0.07037(19) 0.0286(7) Uani 1 1 d .
H27A H 1.3003 0.4546 0.0560 0.043 Uiso 1 1 calc GR
H27B H 1.2432 0.5381 0.0236 0.043 Uiso 1 1 calc GR
H27C H 1.1455 0.4810 0.0949 0.043 Uiso 1 1 calc GR
C28 C 1.4352(3) 0.5886(2) 0.0865(2) 0.0335(8) Uani 1 1 d .
H28A H 1.4674 0.6174 0.1238 0.050 Uiso 1 1 calc GR
H28B H 1.4230 0.6275 0.0434 0.050 Uiso 1 1 calc GR
H28C H 1.5043 0.5490 0.0662 0.050 Uiso 1 1 calc GR
C29 C 0.6391(3) 0.62135(17) 0.36598(18) 0.0188(6) Uani 1 1 d .
H29 H 0.7156 0.5860 0.3763 0.023 Uiso 1 1 calc R
C30 C 0.5059(3) 0.5683(2) 0.3818(2) 0.0351(8) Uani 1 1 d .
H30A H 0.4270 0.6028 0.3788 0.053 Uiso 1 1 calc GR
H30B H 0.4882 0.5381 0.4339 0.053 Uiso 1 1 calc GR
H30C H 0.5176 0.5301 0.3430 0.053 Uiso 1 1 calc GR
C31 C 0.6169(3) 0.68643(19) 0.4213(2) 0.0322(8) Uani 1 1 d .
H31A H 0.7062 0.7139 0.4173 0.048 Uiso 1 1 calc GR
H31B H 0.5789 0.6611 0.4748 0.048 Uiso 1 1 calc GR
H31C H 0.5515 0.7260 0.4074 0.048 Uiso 1 1 calc GR
C32 C 0.9842(3) 0.66442(17) 0.09527(18) 0.0181(6) Uani 1 1 d .
H32 H 1.0219 0.6129 0.1154 0.022 Uiso 1 1 calc R
C33 C 0.9746(3) 0.65566(19) 0.01353(18) 0.0269(7) Uani 1 1 d .
H33A H 0.9014 0.6153 0.0156 0.040 Uiso 1 1 calc GR
H33B H 1.0641 0.6380 -0.0168 0.040 Uiso 1 1 calc GR
H33C H 0.9523 0.7080 -0.0111 0.040 Uiso 1 1 calc GR
C34 C 1.0891(3) 0.73336(19) 0.0936(2) 0.0283(7) Uani 1 1 d .
H34A H 1.0542 0.7852 0.0753 0.042 Uiso 1 1 calc GR
H34B H 1.1791 0.7233 0.0585 0.042 Uiso 1 1 calc GR
H34C H 1.1006 0.7354 0.1461 0.042 Uiso 1 1 calc GR
Ga2 Ga 0.39804(3) -0.06459(2) 0.23537(2) 0.01508(8) Uani 1 1 d .
N101 N 0.3297(2) 0.11282(13) 0.26582(14) 0.0126(5) Uani 1 1 d .
N102 N 0.1396(2) 0.04262(13) 0.27898(14) 0.0134(5) Uani 1 1 d .
C101 C 0.2783(2) 0.04157(16) 0.25556(17) 0.0134(6) Uani 1 1 d .
C102 C 0.2190(2) 0.16569(16) 0.30540(17) 0.0141(6) Uani 1 1 d .
H10I H 0.2273 0.2211 0.2771 0.017 Uiso 1 1 calc R
H10J H 0.2224 0.1690 0.3597 0.017 Uiso 1 1 calc R
C103 C 0.0867(2) 0.12164(16) 0.30227(18) 0.0179(6) Uani 1 1 d .
H10D H 0.0182 0.1150 0.3537 0.021 Uiso 1 1 calc R
H10E H 0.0433 0.1507 0.2634 0.021 Uiso 1 1 calc R
C104 C 0.5671(3) -0.03262(17) 0.14953(19) 0.0243(7) Uani 1 1 d .
H10F H 0.5395 -0.0159 0.1014 0.036 Uiso 1 1 calc GR
H10G H 0.6286 -0.0789 0.1422 0.036 Uiso 1 1 calc GR
H10H H 0.6164 0.0126 0.1627 0.036 Uiso 1 1 calc GR
C105 C 0.2845(3) -0.15280(17) 0.21087(19) 0.0198(6) Uani 1 1 d .
H10A H 0.1854 -0.1447 0.2335 0.030 Uiso 1 1 calc GR
H10B H 0.3108 -0.2055 0.2327 0.030 Uiso 1 1 calc GR
H10C H 0.3019 -0.1513 0.1543 0.030 Uiso 1 1 calc GR
C106 C 0.4326(3) -0.09371(19) 0.3402(2) 0.0291(8) Uani 1 1 d .
H10K H 0.5281 -0.0772 0.3387 0.044 Uiso 1 1 calc GR
H10L H 0.4199 -0.1525 0.3547 0.044 Uiso 1 1 calc GR
H10M H 0.3668 -0.0657 0.3787 0.044 Uiso 1 1 calc GR
C111 C 0.4700(2) 0.14717(15) 0.23645(18) 0.0148(6) Uani 1 1 d .
C112 C 0.5508(3) 0.15564(16) 0.28937(18) 0.0169(6) Uani 1 1 d .
C113 C 0.6774(3) 0.19983(17) 0.26066(19) 0.0212(7) Uani 1 1 d .
H113 H 0.7342 0.2071 0.2949 0.025 Uiso 1 1 calc R
C114 C 0.7213(3) 0.23282(17) 0.18412(19) 0.0221(7) Uani 1 1 d .
H114 H 0.8060 0.2639 0.1665 0.027 Uiso 1 1 calc R
C115 C 0.6422(3) 0.22070(17) 0.13255(18) 0.0195(6) Uani 1 1 d .
H115 H 0.6750 0.2419 0.0793 0.023 Uiso 1 1 calc R
C116 C 0.5145(2) 0.17766(16) 0.15801(17) 0.0145(6) Uani 1 1 d .
C117 C 0.0411(2) -0.01588(15) 0.26737(16) 0.0120(5) Uani 1 1 d .
C118 C -0.0279(2) -0.07093(16) 0.32995(17) 0.0158(6) Uani 1 1 d .
C119 C -0.1278(3) -0.12332(17) 0.3178(2) 0.0230(7) Uani 1 1 d .
H119 H -0.1771 -0.1612 0.3596 0.028 Uiso 1 1 calc R
C120 C -0.1567(3) -0.12111(17) 0.24583(19) 0.0235(7) Uani 1 1 d .
H120 H -0.2249 -0.1573 0.2385 0.028 Uiso 1 1 calc R
C121 C -0.0854(3) -0.06578(17) 0.18452(18) 0.0194(6) Uani 1 1 d .
H121 H -0.1047 -0.0651 0.1352 0.023 Uiso 1 1 calc R
C122 C 0.0141(2) -0.01103(16) 0.19379(17) 0.0152(6) Uani 1 1 d .
C123 C 0.5101(3) 0.11843(17) 0.37315(18) 0.0200(6) Uani 1 1 d .
H123 H 0.4263 0.0819 0.3811 0.024 Uiso 1 1 calc R
C124 C 0.6287(3) 0.0674(2) 0.3941(2) 0.0337(8) Uani 1 1 d .
H12J H 0.6629 0.0310 0.3545 0.051 Uiso 1 1 calc GR
H12K H 0.5933 0.0353 0.4449 0.051 Uiso 1 1 calc GR
H12L H 0.7051 0.1036 0.3963 0.051 Uiso 1 1 calc GR
C125 C 0.4734(3) 0.18345(19) 0.42929(19) 0.0269(7) Uani 1 1 d .
H12G H 0.5513 0.2229 0.4187 0.040 Uiso 1 1 calc GR
H12H H 0.4557 0.1576 0.4830 0.040 Uiso 1 1 calc GR
H12I H 0.3899 0.2113 0.4219 0.040 Uiso 1 1 calc GR
C126 C 0.4298(3) 0.16611(17) 0.10002(17) 0.0188(6) Uani 1 1 d .
H126 H 0.3738 0.1144 0.1189 0.023 Uiso 1 1 calc R
C127 C 0.5183(3) 0.15868(19) 0.01788(19) 0.0268(7) Uani 1 1 d .
H12A H 0.5614 0.2116 -0.0060 0.040 Uiso 1 1 calc GR
H12B H 0.4591 0.1403 -0.0134 0.040 Uiso 1 1 calc GR
H12C H 0.5912 0.1194 0.0203 0.040 Uiso 1 1 calc GR
C128 C 0.3268(3) 0.23466(19) 0.09708(19) 0.0271(7) Uani 1 1 d .
H12D H 0.2659 0.2371 0.1492 0.041 Uiso 1 1 calc GR
H12E H 0.2704 0.2242 0.0614 0.041 Uiso 1 1 calc GR
H12F H 0.3785 0.2864 0.0787 0.041 Uiso 1 1 calc GR
C129 C 0.0050(3) -0.07884(17) 0.40762(18) 0.0210(6) Uani 1 1 d .
H129 H 0.0797 -0.0375 0.4049 0.025 Uiso 1 1 calc R
C130 C 0.0617(3) -0.16236(19) 0.4260(2) 0.0364(8) Uani 1 1 d .
H13G H -0.0115 -0.2040 0.4323 0.055 Uiso 1 1 calc GR
H13H H 0.0916 -0.1640 0.4742 0.055 Uiso 1 1 calc GR
H13I H 0.1412 -0.1726 0.3832 0.055 Uiso 1 1 calc GR
C131 C -0.1211(3) -0.0618(2) 0.4731(2) 0.0332(8) Uani 1 1 d .
H13D H -0.1500 -0.0060 0.4632 0.050 Uiso 1 1 calc GR
H13E H -0.0959 -0.0691 0.5229 0.050 Uiso 1 1 calc GR
H13F H -0.1981 -0.0995 0.4751 0.050 Uiso 1 1 calc GR
C132 C 0.0885(3) 0.04812(17) 0.12567(18) 0.0194(6) Uani 1 1 d .
H132 H 0.1401 0.0888 0.1458 0.023 Uiso 1 1 calc R
C133 C 0.1959(3) 0.0049(2) 0.06697(19) 0.0289(7) Uani 1 1 d .
H13A H 0.2671 -0.0181 0.0917 0.043 Uiso 1 1 calc GR
H13B H 0.2401 0.0438 0.0220 0.043 Uiso 1 1 calc GR
H13C H 0.1492 -0.0388 0.0498 0.043 Uiso 1 1 calc GR
C134 C -0.0123(3) 0.0942(2) 0.0855(2) 0.0372(9) Uani 1 1 d .
H13J H -0.0646 0.0556 0.0653 0.056 Uiso 1 1 calc GR
H13K H 0.0405 0.1327 0.0424 0.056 Uiso 1 1 calc GR
H13L H -0.0772 0.1237 0.1230 0.056 Uiso 1 1 calc GR

loop_
_atom_site_aniso_label
_atom_site_aniso_U_11
_atom_site_aniso_U_22
_atom_site_aniso_U_33
_atom_site_aniso_U_23
_atom_site_aniso_U_13
_atom_site_aniso_U_12
Ga1 0.01446(16) 0.01016(17) 0.0215(2) -0.00342(14) -0.00602(12) 0.00022(10)
N1 0.0137(11) 0.0063(12) 0.0208(15) -0.0022(10) -0.0069(9) 0.0010(8)
N2 0.0135(11) 0.0093(12) 0.0186(14) -0.0040(10) -0.0062(9) 0.0021(8)
C1 0.0120(13) 0.0110(14) 0.0090(15) 0.0005(11) 0.0011(10) -0.0007(9)
C2 0.0199(14) 0.0113(14) 0.0194(17) -0.0063(12) -0.0103(11) -0.0012(10)
C3 0.0194(14) 0.0082(14) 0.0256(18) -0.0053(12) -0.0084(12) 0.0005(10)
C4 0.0229(15) 0.0169(16) 0.0283(19) -0.0043(14) -0.0115(13) 0.0006(11)
C5 0.0236(15) 0.0156(16) 0.035(2) -0.0039(14) -0.0143(13) -0.0004(11)
C6 0.0264(16) 0.0178(17) 0.029(2) 0.0007(14) 0.0026(13) -0.0025(11)
C11 0.0093(12) 0.0087(14) 0.0241(17) -0.0050(12) -0.0049(11) -0.0009(9)
C12 0.0148(13) 0.0144(15) 0.0143(16) -0.0038(12) -0.0049(11) -0.0005(10)
C13 0.0202(15) 0.0157(16) 0.0282(19) -0.0005(13) -0.0113(13) 0.0042(11)
C14 0.0179(15) 0.0216(17) 0.035(2) -0.0129(14) -0.0110(13) 0.0085(11)
C15 0.0127(14) 0.0223(17) 0.028(2) -0.0084(14) -0.0040(12) 0.0015(11)
C16 0.0141(13) 0.0118(14) 0.0174(16) -0.0046(12) -0.0056(11) -0.0012(9)
C17 0.0164(14) 0.0095(14) 0.0223(18) -0.0048(12) -0.0107(11) 0.0010(9)
C18 0.0163(14) 0.0111(14) 0.0192(17) -0.0027(12) -0.0065(11) -0.0017(10)
C19 0.0137(14) 0.0185(16) 0.034(2) -0.0053(14) -0.0101(12) 0.0045(10)
C20 0.0189(15) 0.0166(16) 0.033(2) -0.0033(14) -0.0154(13) 0.0059(11)
C21 0.0277(16) 0.0149(16) 0.0193(18) -0.0003(13) -0.0129(13) 0.0021(11)
C22 0.0181(14) 0.0124(15) 0.0196(17) -0.0055(12) -0.0089(11) 0.0016(10)
C23 0.0197(15) 0.0207(16) 0.0223(18) 0.0044(13) -0.0056(12) 0.0052(11)
C24 0.039(2) 0.029(2) 0.044(3) 0.0090(18) 0.0072(16) -0.0021(14)
C25 0.0341(18) 0.047(2) 0.022(2) -0.0058(17) -0.0084(14) 0.0145(15)
C26 0.0163(14) 0.0183(16) 0.0155(16) -0.0003(12) 0.0012(11) -0.0005(10)
C27 0.0314(17) 0.032(2) 0.024(2) -0.0040(15) -0.0085(14) 0.0023(13)
C28 0.0267(17) 0.035(2) 0.033(2) 0.0103(16) -0.0023(14) -0.0097(13)
C29 0.0155(14) 0.0173(16) 0.0214(18) -0.0011(13) -0.0016(11) 0.0032(10)
C30 0.0229(16) 0.036(2) 0.041(2) 0.0109(17) -0.0042(14) -0.0080(13)
C31 0.0367(18) 0.0261(19) 0.033(2) -0.0067(16) -0.0060(15) 0.0131(13)
C32 0.0230(15) 0.0143(15) 0.0185(17) -0.0033(12) -0.0076(12) 0.0026(10)
C33 0.0367(18) 0.0268(18) 0.0178(19) -0.0034(14) -0.0079(13) 0.0056(13)
C34 0.0264(16) 0.0292(19) 0.027(2) -0.0019(15) -0.0027(13) -0.0074(12)
Ga2 0.01435(16) 0.01012(17) 0.0216(2) -0.00344(14) -0.00536(12) 0.00178(11)
N101 0.0105(11) 0.0103(12) 0.0162(14) -0.0033(10) -0.0015(9) 0.0004(8)
N102 0.0133(11) 0.0056(12) 0.0206(14) -0.0011(10) -0.0031(9) 0.0017(8)
C101 0.0127(13) 0.0127(15) 0.0144(16) 0.0009(12) -0.0038(10) -0.0007(9)
C102 0.0160(13) 0.0097(14) 0.0163(16) -0.0050(12) -0.0018(11) 0.0008(9)
C103 0.0155(14) 0.0117(15) 0.0278(19) -0.0088(13) -0.0051(12) 0.0039(10)
C104 0.0171(14) 0.0136(16) 0.039(2) -0.0033(14) -0.0013(13) 0.0046(10)
C105 0.0189(14) 0.0158(16) 0.0269(19) -0.0068(13) -0.0078(12) 0.0033(10)
C106 0.0369(18) 0.0199(17) 0.036(2) -0.0029(15) -0.0188(15) 0.0052(12)
C111 0.0122(13) 0.0059(14) 0.0251(18) -0.0057(12) -0.0008(11) 0.0009(9)
C112 0.0154(14) 0.0104(14) 0.0269(19) -0.0052(13) -0.0078(12) 0.0035(10)
C113 0.0163(14) 0.0168(16) 0.034(2) -0.0084(14) -0.0103(13) 0.0008(10)
C114 0.0139(14) 0.0215(16) 0.029(2) -0.0056(14) -0.0008(12) -0.0028(10)
C115 0.0175(14) 0.0187(16) 0.0186(17) -0.0017(13) 0.0021(11) -0.0033(10)
C116 0.0172(14) 0.0090(14) 0.0165(16) -0.0056(12) -0.0012(11) 0.0010(9)
C117 0.0104(12) 0.0110(14) 0.0150(15) -0.0034(11) -0.0035(10) 0.0001(9)
C118 0.0129(13) 0.0130(14) 0.0193(17) -0.0006(12) -0.0009(11) 0.0021(9)
C119 0.0175(15) 0.0143(16) 0.034(2) 0.0000(14) -0.0020(13) -0.0041(10)
C120 0.0179(15) 0.0192(16) 0.036(2) -0.0054(14) -0.0103(13) -0.0049(11)
C121 0.0209(15) 0.0202(17) 0.0192(18) -0.0063(13) -0.0074(12) 0.0023(11)
C122 0.0118(13) 0.0145(15) 0.0197(17) -0.0033(12) -0.0039(11) 0.0037(9)
C123 0.0198(14) 0.0203(16) 0.0234(18) -0.0017(13) -0.0122(12) 0.0005(11)
C124 0.0294(18) 0.032(2) 0.043(2) 0.0044(17) -0.0189(15) 0.0047(13)
C125 0.0308(17) 0.0313(19) 0.0183(18) -0.0024(14) -0.0061(13) -0.0048(12)
C126 0.0202(14) 0.0181(16) 0.0170(17) -0.0020(13) -0.0028(12) -0.0012(10)
C127 0.0317(17) 0.0249(18) 0.023(2) -0.0037(14) -0.0060(13) -0.0009(12)
C128 0.0321(17) 0.0305(19) 0.0194(19) 0.0009(15) -0.0098(13) 0.0066(13)
C129 0.0222(15) 0.0197(16) 0.0198(18) 0.0025(13) -0.0054(12) -0.0057(11)
C130 0.046(2) 0.0247(19) 0.036(2) 0.0099(16) -0.0132(16) -0.0006(14)
C131 0.0282(17) 0.046(2) 0.022(2) -0.0003(17) -0.0020(13) -0.0111(14)
C132 0.0180(14) 0.0208(16) 0.0193(17) -0.0006(13) -0.0051(11) -0.0008(10)
C133 0.0321(18) 0.036(2) 0.0169(18) -0.0078(15) -0.0016(13) -0.0002(13)
C134 0.0360(19) 0.036(2) 0.041(2) 0.0093(17) -0.0190(16) 0.0029(14)

loop_
_atom_type_symbol
_atom_type_description
_atom_type_scat_dispersion_real
_atom_type_scat_dispersion_imag
_atom_type_scat_source
C C 0.0033 0.0016 'International Tables Vol C Tables 4.2.6.8 and 6.1.1.4'
H H 0.0000 0.0000 'International Tables Vol C Tables 4.2.6.8 and 6.1.1.4'
Ga Ga 0.2307 1.6083 'International Tables Vol C Tables 4.2.6.8 and 6.1.1.4'
N N 0.0061 0.0033 'International Tables Vol C Tables 4.2.6.8 and 6.1.1.4'

loop_
_exptl_crystal_face_index_h
_exptl_crystal_face_index_k
_exptl_crystal_face_index_l
_exptl_crystal_face_perp_dist
-11 6 11 0.2082
9 17 -1 0.1413
8 -11 -14 0.1558
0 -19 12 0.1268
6 -19 10 0.1301
1 23 1 0.1759
10 -17 2 0.1266
3 -22 -9 0.1814
-10 7 -19 0.1603
-3 -4 -25 0.1266
-5 4 -24 0.1219
7 7 24 0.1490
-7 16 -14 0.1804
1 4 25 0.1163
2 8 -21 0.1154
-14 -5 -5 0.1950
-4 20 12 0.1751
-3 12 -20 0.1400
-1 1 -25 0.1038
1 -14 -21 0.1511
-9 -15 4 0.1544
6 13 -14 0.1346
1 3 25 0.1165
-1 0 23 0.1264
3 22 8 0.1666
-6 -16 10 0.1355
14 1 3 0.1499
-7 -20 -10 0.1772
11 15 8 0.1584
13 -10 5 0.1306
-9 -17 -14 0.1823
11 11 -3 0.1357

loop_
_geom_angle_atom_site_label_1
_geom_angle_atom_site_label_2
_geom_angle_atom_site_label_3
_geom_angle
C4 Ga1 C1 110.88(10)
C5 Ga1 C1 106.71(11)
C5 Ga1 C4 112.98(12)
C5 Ga1 C6 115.86(12)
C6 Ga1 C1 100.47(11)
C6 Ga1 C4 109.17(13)
C1 N1 C2 113.54(19)
C1 N1 C11 126.4(2)
C11 N1 C2 117.98(19)
C1 N2 C3 113.00(19)
C1 N2 C17 128.7(2)
C17 N2 C3 117.81(19)
N1 C1 Ga1 125.07(17)
N1 C1 N2 107.8(2)
N2 C1 Ga1 124.79(16)
N1 C2 C3 101.46(18)
N2 C3 C2 102.0(2)
C12 C11 N1 118.2(2)
C16 C11 N1 118.8(2)
C16 C11 C12 122.7(2)
C11 C12 C13 117.7(3)
C11 C12 C23 123.0(2)
C13 C12 C23 119.3(3)
C14 C13 C12 120.8(3)
C13 C14 C15 120.4(2)
C14 C15 C16 121.2(3)
C11 C16 C15 117.1(3)
C11 C16 C26 123.5(2)
C15 C16 C26 119.4(3)
C18 C17 N2 118.5(3)
C22 C17 N2 118.4(2)
C22 C17 C18 122.7(2)
C17 C18 C29 124.2(2)
C19 C18 C17 116.3(3)
C19 C18 C29 119.4(2)
C20 C19 C18 122.1(3)
C19 C20 C21 120.5(3)
C20 C21 C22 120.2(3)
C17 C22 C21 118.1(2)
C17 C22 C32 123.3(2)
C21 C22 C32 118.6(3)
C12 C23 C24 111.2(3)
C12 C23 C25 111.5(2)
C24 C23 C25 110.9(3)
C16 C26 C28 112.1(2)
C27 C26 C16 111.7(2)
C27 C26 C28 110.8(3)
C18 C29 C30 110.3(2)
C18 C29 C31 111.9(3)
C31 C29 C30 109.8(2)
C22 C32 C34 110.5(2)
C33 C32 C22 114.1(2)
C33 C32 C34 110.1(3)
C104 Ga2 C101 107.51(11)
C104 Ga2 C105 112.32(12)
C104 Ga2 C106 115.25(13)
C105 Ga2 C101 110.80(10)
C106 Ga2 C101 100.20(12)
C106 Ga2 C105 110.05(13)
C101 N101 C102 112.47(19)
C101 N101 C111 129.3(2)
C111 N101 C102 117.8(2)
C101 N102 C103 113.29(19)
C101 N102 C117 127.1(2)
C117 N102 C103 117.95(19)
N101 C101 Ga2 124.52(17)
N102 C101 Ga2 125.27(17)
N102 C101 N101 108.3(2)
N101 C102 C103 102.1(2)
N102 C103 C102 102.09(19)
C112 C111 N101 118.8(3)
C116 C111 N101 118.5(2)
C116 C111 C112 122.4(2)
C111 C112 C123 123.7(2)
C113 C112 C111 117.0(3)
C113 C112 C123 119.3(2)
C114 C113 C112 121.6(3)
C113 C114 C115 120.1(3)
C114 C115 C116 120.8(3)
C111 C116 C115 118.0(2)
C111 C116 C126 122.6(2)
C115 C116 C126 119.4(3)
C118 C117 N102 119.1(2)
C118 C117 C122 123.0(2)
C122 C117 N102 117.7(2)
C117 C118 C119 117.6(3)
C117 C118 C129 123.2(2)
C119 C118 C129 119.1(3)
C120 C119 C118 121.3(3)
C119 C120 C121 119.7(3)
C120 C121 C122 121.4(3)
C117 C122 C132 123.4(2)
C121 C122 C117 117.0(3)
C121 C122 C132 119.6(3)
C112 C123 C124 111.3(2)
C112 C123 C125 111.7(2)
C125 C123 C124 108.3(2)
C116 C126 C127 113.9(2)
C116 C126 C128 111.2(2)
C127 C126 C128 109.4(2)
C118 C129 C130 111.0(3)
C118 C129 C131 112.2(2)
C130 C129 C131 110.5(3)
C122 C132 C133 110.7(2)
C122 C132 C134 112.3(2)
C134 C132 C133 110.4(3)

loop_
_geom_bond_atom_site_label_1
_geom_bond_atom_site_label_2
_geom_bond_distance
Ga1 C1 2.132(3)
Ga1 C4 2.009(3)
Ga1 C5 1.989(3)
Ga1 C6 2.006(3)
N1 C1 1.337(3)
N1 C2 1.481(3)
N1 C11 1.451(3)
N2 C1 1.342(3)
N2 C3 1.482(3)
N2 C17 1.453(3)
C2 C3 1.534(3)
C11 C12 1.396(4)
C11 C16 1.393(4)
C12 C13 1.402(3)
C12 C23 1.513(4)
C13 C14 1.372(4)
C14 C15 1.379(4)
C15 C16 1.404(3)
C16 C26 1.520(4)
C17 C18 1.410(4)
C17 C22 1.394(4)
C18 C19 1.410(4)
C18 C29 1.507(4)
C19 C20 1.364(4)
C20 C21 1.391(4)
C21 C22 1.406(4)
C22 C32 1.527(4)
C23 C24 1.530(4)
C23 C25 1.532(4)
C26 C27 1.519(4)
C26 C28 1.532(4)
C29 C30 1.537(4)
C29 C31 1.527(4)
C32 C33 1.514(4)
C32 C34 1.542(4)
Ga2 C101 2.138(3)
Ga2 C104 1.991(3)
Ga2 C105 2.003(3)
Ga2 C106 2.000(3)
N101 C101 1.339(3)
N101 C102 1.491(3)
N101 C111 1.450(3)
N102 C101 1.335(3)
N102 C103 1.477(3)
N102 C117 1.448(3)
C102 C103 1.521(3)
C111 C112 1.407(4)
C111 C116 1.395(4)
C112 C113 1.404(4)
C112 C123 1.508(4)
C113 C114 1.376(4)
C114 C115 1.388(4)
C115 C116 1.400(4)
C116 C126 1.521(4)
C117 C118 1.391(4)
C117 C122 1.404(4)
C118 C119 1.395(4)
C118 C129 1.499(4)
C119 C120 1.387(4)
C120 C121 1.387(4)
C121 C122 1.397(4)
C122 C132 1.505(4)
C123 C124 1.548(4)
C123 C125 1.539(4)
C126 C127 1.527(4)
C126 C128 1.535(4)
C129 C130 1.528(4)
C129 C131 1.533(4)
C132 C133 1.535(4)
C132 C134 1.531(4)

loop_
_geom_torsion_atom_site_label_1
_geom_torsion_atom_site_label_2
_geom_torsion_atom_site_label_3
_geom_torsion_atom_site_label_4
_geom_torsion
N1 C2 C3 N2 -14.0(3)
N1 C11 C12 C13 -176.1(2)
N1 C11 C12 C23 6.5(4)
N1 C11 C16 C15 177.8(2)
N1 C11 C16 C26 -5.7(4)
N2 C17 C18 C19 170.3(2)
N2 C17 C18 C29 -12.2(4)
N2 C17 C22 C21 -170.2(2)
N2 C17 C22 C32 9.5(4)
C1 N1 C2 C3 13.0(3)
C1 N1 C11 C12 -107.1(3)
C1 N1 C11 C16 77.7(3)
C1 N2 C3 C2 12.5(3)
C1 N2 C17 C18 111.8(3)
C1 N2 C17 C22 -75.3(4)
C2 N1 C1 Ga1 -168.81(19)
C2 N1 C1 N2 -5.6(3)
C2 N1 C11 C12 90.5(3)
C2 N1 C11 C16 -84.6(3)
C3 N2 C1 Ga1 158.3(2)
C3 N2 C1 N1 -4.9(3)
C3 N2 C17 C18 -76.4(3)
C3 N2 C17 C22 96.5(3)
C11 N1 C1 Ga1 28.2(4)
C11 N1 C1 N2 -168.6(2)
C11 N1 C2 C3 177.5(2)
C11 C12 C13 C14 -0.5(4)
C11 C12 C23 C24 123.2(3)
C11 C12 C23 C25 -112.6(3)
C11 C16 C26 C27 -102.3(3)
C11 C16 C26 C28 132.7(3)
C12 C11 C16 C15 2.8(4)
C12 C11 C16 C26 179.3(2)
C12 C13 C14 C15 0.2(4)
C13 C12 C23 C24 -54.2(3)
C13 C12 C23 C25 70.1(3)
C13 C14 C15 C16 1.6(4)
C14 C15 C16 C11 -3.1(4)
C14 C15 C16 C26 -179.7(2)
C15 C16 C26 C27 74.2(3)
C15 C16 C26 C28 -50.8(3)
C16 C11 C12 C13 -1.1(4)
C16 C11 C12 C23 -178.5(2)
C17 N2 C1 Ga1 -29.6(4)
C17 N2 C1 N1 167.2(3)
C17 N2 C3 C2 -160.5(2)
C17 C18 C19 C20 0.0(4)
C17 C18 C29 C30 -123.3(3)
C17 C18 C29 C31 114.1(3)
C17 C22 C32 C33 146.7(3)
C17 C22 C32 C34 -88.6(3)
C18 C17 C22 C21 2.3(4)
C18 C17 C22 C32 -178.0(2)
C18 C19 C20 C21 2.2(4)
C19 C18 C29 C30 54.1(3)
C19 C18 C29 C31 -68.5(3)
C19 C20 C21 C22 -2.1(4)
C20 C21 C22 C17 0.0(4)
C20 C21 C22 C32 -179.8(3)
C21 C22 C32 C33 -33.5(3)
C21 C22 C32 C34 91.2(3)
C22 C17 C18 C19 -2.2(4)
C22 C17 C18 C29 175.3(3)
C23 C12 C13 C14 177.0(2)
C29 C18 C19 C20 -177.7(3)
N101 C102 C103 N102 12.7(3)
N101 C111 C112 C113 -170.8(2)
N101 C111 C112 C123 10.7(4)
N101 C111 C116 C115 171.3(2)
N101 C111 C116 C126 -8.5(4)
N102 C117 C118 C119 176.4(2)
N102 C117 C118 C129 -6.5(4)
N102 C117 C122 C121 -177.4(2)
N102 C117 C122 C132 3.9(4)
C101 N101 C102 C103 -11.6(3)
C101 N101 C111 C112 -111.5(3)
C101 N101 C111 C116 74.6(4)
C101 N102 C103 C102 -11.4(3)
C101 N102 C117 C118 105.5(3)
C101 N102 C117 C122 -78.1(3)
C102 N101 C101 Ga2 -159.8(2)
C102 N101 C101 N102 4.9(3)
C102 N101 C111 C112 76.7(3)
C102 N101 C111 C116 -97.2(3)
C103 N102 C101 Ga2 169.1(2)
C103 N102 C101 N101 4.5(3)
C103 N102 C117 C118 -90.1(3)
C103 N102 C117 C122 86.4(3)
C111 N101 C101 Ga2 28.1(4)
C111 N101 C101 N102 -167.2(3)
C111 N101 C102 C103 161.5(2)
C111 C112 C113 C114 -0.5(4)
C111 C112 C123 C124 127.0(3)
C111 C112 C123 C125 -111.7(3)
C111 C116 C126 C127 -147.3(3)
C111 C116 C126 C128 88.5(3)
C112 C111 C116 C115 -2.4(4)
C112 C111 C116 C126 177.8(2)
C112 C113 C114 C115 -2.0(4)
C113 C112 C123 C124 -51.3(3)
C113 C112 C123 C125 69.9(3)
C113 C114 C115 C116 2.5(4)
C114 C115 C116 C111 -0.3(4)
C114 C115 C116 C126 179.5(2)
C115 C116 C126 C127 32.9(4)
C115 C116 C126 C128 -91.3(3)
C116 C111 C112 C113 2.8(4)
C116 C111 C112 C123 -175.6(2)
C117 N102 C101 Ga2 -25.8(4)
C117 N102 C101 N101 169.6(3)
C117 N102 C103 C102 -178.0(2)
C117 C118 C119 C120 0.5(4)
C117 C118 C129 C130 -115.8(3)
C117 C118 C129 C131 119.9(3)
C117 C122 C132 C133 105.0(3)
C117 C122 C132 C134 -131.1(3)
C118 C117 C122 C121 -1.1(4)
C118 C117 C122 C132 -179.8(2)
C118 C119 C120 C121 -0.2(4)
C119 C118 C129 C130 61.2(3)
C119 C118 C129 C131 -63.0(3)
C119 C120 C121 C122 -0.9(4)
C120 C121 C122 C117 1.5(4)
C120 C121 C122 C132 -179.8(2)
C121 C122 C132 C133 -73.6(3)
C121 C122 C132 C134 50.2(3)
C122 C117 C118 C119 0.1(4)
C122 C117 C118 C129 177.2(2)
C123 C112 C113 C114 178.0(3)
C129 C118 C119 C120 -176.7(2)
